data_7707298
loop_
_publ_author_name
'Kong, Richard Y.'
'Crimmin, Mark R.'

_publ_section_title
;
 1<sup>st</sup> row transition metal aluminylene complexes: preparation,
 properties and bonding analysis.
;
_journal_issue 22
_journal_name_full 'Dalton transactions (Cambridge, England : 2003)'
_journal_page_first 7810
_journal_page_last 7817
_journal_paper_doi 10.1039/d1dt01415c
_journal_volume 50
_journal_year 2021
_chemical_formula_moiety 'C38 H49 Al Cr N2 O6, C7 H8'
_chemical_formula_sum 'C45 H57 Al Cr N2 O6'
_chemical_formula_weight 800.90
_space_group_crystal_system monoclinic
_space_group_IT_number 14
_space_group_name_Hall '-P 2yn'
_space_group_name_H-M_alt 'P 1 21/n 1'
_atom_sites_solution_hydrogens geom
_atom_sites_solution_primary iterative
_audit_creation_date 2020-08-21
_audit_creation_method
;
Olex2 1.2
(compiled 2018.05.29 svn.r3508 for OlexSys, GUI svn.r5506)
;
_audit_update_record
;
2021-03-17 deposited with the CCDC.	2021-04-30 downloaded from the CCDC.
;
_cell_angle_alpha 90
_cell_angle_beta 99.548(6)
_cell_angle_gamma 90
_cell_formula_units_Z 4
_cell_length_a 10.9861(6)
_cell_length_b 25.9752(14)
_cell_length_c 15.2738(10)
_cell_measurement_reflns_used 1228
_cell_measurement_temperature 173.0(3)
_cell_measurement_theta_max 67.3430
_cell_measurement_theta_min 4.4040
_cell_volume 4298.2(4)
_computing_cell_refinement 'CrysAlisPro 1.171.39.46 (Rigaku OD, 2018)'
_computing_data_collection 'CrysAlisPro 1.171.39.46 (Rigaku OD, 2018)'
_computing_data_reduction 'CrysAlisPro 1.171.39.46 (Rigaku OD, 2018)'
_computing_molecular_graphics 'Olex2 (Dolomanov et al., 2009)'
_computing_publication_material 'Olex2 (Dolomanov et al., 2009)'
_computing_structure_refinement 'ShelXL (Sheldrick, 2015)'
_computing_structure_solution
;
Superflip (Palatinus & Chapuis, 2007;Palatinus & van der Lee, 2008;
Palatinus et al., 2012)
;
_diffrn_ambient_environment N~2~
_diffrn_ambient_temperature 173.0(3)
_diffrn_detector 'CCD plate'
_diffrn_detector_area_resol_mean 10.4115
_diffrn_detector_type Atlas
_diffrn_measured_fraction_theta_full 0.989
_diffrn_measured_fraction_theta_max 0.956
_diffrn_measurement_details
;
List of Runs (angles in degrees, time in seconds):

  # Type    Start    End  Width  t~exp~   \w     \q     \k     \f   Frames
#--------------------------------------------------------------------------
  1  \w     18.00 110.00   1.00   25.32    --   42.36  57.00  60.00   92
  2  \w     41.00 133.00   1.00   93.71    --  105.13 -30.00 -90.00   92
  3  \w     76.00 150.00   1.00   93.71    --  105.13  61.00 -90.00   74
  4  \w     43.00 128.00   1.00   93.71    --  105.13 -61.00 -30.00   85
  5  \w     34.00 138.00   1.00   93.71    --  105.13 -77.00 120.00  104
  6  \w      4.00  95.00   1.00   25.32    --   42.36-125.00-150.00   91
;
_diffrn_measurement_device 'four-circle diffractometer'
_diffrn_measurement_device_type 'Xcalibur, Atlas, Ultra'
_diffrn_measurement_method '\w scans'
_diffrn_orient_matrix_type 'CrysAlisPro convention (1999,Acta A55,543-557)'
_diffrn_orient_matrix_UB_11 -0.0045847000
_diffrn_orient_matrix_UB_12 -0.0335894000
_diffrn_orient_matrix_UB_13 0.0825601000
_diffrn_orient_matrix_UB_21 -0.1418491000
_diffrn_orient_matrix_UB_22 -0.0020701000
_diffrn_orient_matrix_UB_23 -0.0233489000
_diffrn_orient_matrix_UB_31 0.0093856000
_diffrn_orient_matrix_UB_32 -0.0487891000
_diffrn_orient_matrix_UB_33 -0.0557464000
_diffrn_radiation_monochromator mirror
_diffrn_radiation_probe x-ray
_diffrn_radiation_type CuK\a
_diffrn_radiation_wavelength 1.54184
_diffrn_reflns_av_R_equivalents 0.1021
_diffrn_reflns_av_unetI/netI 0.1729
_diffrn_reflns_Laue_measured_fraction_full 0.989
_diffrn_reflns_Laue_measured_fraction_max 0.956
_diffrn_reflns_limit_h_max 11
_diffrn_reflns_limit_h_min -13
_diffrn_reflns_limit_k_max 22
_diffrn_reflns_limit_k_min -31
_diffrn_reflns_limit_l_max 14
_diffrn_reflns_limit_l_min -18
_diffrn_reflns_number 14490
_diffrn_reflns_point_group_measured_fraction_full 0.989
_diffrn_reflns_point_group_measured_fraction_max 0.956
_diffrn_reflns_theta_full 67.684
_diffrn_reflns_theta_max 73.659
_diffrn_reflns_theta_min 3.403
_diffrn_source 'fine-focus sealed X-ray tube'
_diffrn_source_type 'Enhance Ultra (Cu) X-ray Source'
_exptl_absorpt_coefficient_mu 2.771
_exptl_absorpt_correction_T_max 0.854
_exptl_absorpt_correction_T_min 0.463
_exptl_absorpt_correction_type analytical
_exptl_absorpt_process_details
;
CrysAlisPro 1.171.39.46 (Rigaku Oxford Diffraction, 2018)
Analytical numeric absorption correction using a multifaceted crystal
			model based on expressions derived by R.C. Clark & J.S. Reid.
(Clark, R. C. & Reid, J. S. (1995). Acta Cryst. A51, 887-897)
Empirical absorption correction using spherical harmonics,
 implemented in SCALE3 ABSPACK scaling algorithm.
;
_exptl_crystal_colour yellow
_exptl_crystal_colour_primary yellow
_exptl_crystal_density_diffrn 1.238
_exptl_crystal_description needle
_exptl_crystal_F_000 1704
_exptl_crystal_size_max 0.554
_exptl_crystal_size_mid 0.14
_exptl_crystal_size_min 0.051
_refine_diff_density_max 0.559
_refine_diff_density_min -0.460
_refine_diff_density_rms 0.075
_refine_ls_extinction_method none
_refine_ls_goodness_of_fit_ref 0.929
_refine_ls_hydrogen_treatment constr
_refine_ls_matrix_type full
_refine_ls_number_parameters 507
_refine_ls_number_reflns 8300
_refine_ls_number_restraints 0
_refine_ls_restrained_S_all 0.929
_refine_ls_R_factor_all 0.1719
_refine_ls_R_factor_gt 0.0838
_refine_ls_shift/su_max 0.001
_refine_ls_shift/su_mean 0.000
_refine_ls_structure_factor_coef Fsqd
_refine_ls_weighting_details 'w=1/[\s^2^(Fo^2^)+(0.1000P)^2^] where P=(Fo^2^+2Fc^2^)/3'
_refine_ls_weighting_scheme calc
_refine_ls_wR_factor_gt 0.1977
_refine_ls_wR_factor_ref 0.2867
_reflns_Friedel_coverage 0.000
_reflns_number_gt 3608
_reflns_number_total 8300
_reflns_threshold_expression 'I > 2\s(I)'
_cod_data_source_file d1dt01415c3.cif
_cod_data_source_block 3a
_cod_depositor_comments 'Adding full bibliography for 7707298--7707305.cif.'
_cod_database_code 7707298
_shelx_shelxl_version_number 2016/6
_chemical_oxdiff_formula 'C66 H78 N4 O8 Al2 Cr'
_chemical_oxdiff_usercomment RK491_extr1
_shelx_space_group_comment
;
The symmetry employed for this shelxl refinement is uniquely defined
by the following loop, which should always be used as a source of
symmetry information in preference to the above space-group names.
They are only intended as comments.
;
_shelx_estimated_absorpt_t_max 0.872
_shelx_estimated_absorpt_t_min 0.309
_reflns_odcompleteness_completeness 98.82
_reflns_odcompleteness_iscentric 1
_reflns_odcompleteness_theta 66.49
_olex2_refinement_description
;
1. Fixed Uiso
 At 1.2 times of:
  All C(H) groups, All C(H,H) groups
 At 1.5 times of:
  All C(H,H,H) groups
2.a Ternary CH refined with riding coordinates:
 C17(H17), C32(H32), C29(H29), C20(H20)
2.b Secondary CH2 refined with riding coordinates:
 C43(H43A,H43B), C44(H44A,H44B), C42(H42A,H42B), C45(H45A,H45B)
2.c Aromatic/amide H refined with riding coordinates:
 C27(H27), C8(H8), C13(H13), C25(H25), C15(H15), C14(H14), C26(H26), C40(H40),
 C39(H39), C38(H38), C36(H36), C37(H37)
2.d Idealised Me refined as rotating group:
 C31(H31A,H31B,H31C), C6(H6A,H6B,H6C), C10(H10A,H10B,H10C), C18(H18A,H18B,
 H18C), C19(H19A,H19B,H19C), C21(H21A,H21B,H21C), C33(H33A,H33B,H33C), C22(H22A,
 H22B,H22C), C30(H30A,H30B,H30C), C34(H34A,H34B,H34C), C41(H41A,H41B,H41C)
;
_olex2_submission_special_instructions 'No special instructions were received'
_oxdiff_exptl_absorpt_empirical_details
;
Empirical correction (ABSPACK) includes:
- Absorption correction using spherical harmonics
- Frame scaling
;
_oxdiff_exptl_absorpt_empirical_full_max 1.752
_oxdiff_exptl_absorpt_empirical_full_min 0.562

loop_
_space_group_symop_operation_xyz
'x, y, z'
'-x+1/2, y+1/2, -z+1/2'
'-x, -y, -z'
'x-1/2, -y-1/2, z-1/2'

loop_
_atom_site_label
_atom_site_type_symbol
_atom_site_fract_x
_atom_site_fract_y
_atom_site_fract_z
_atom_site_U_iso_or_equiv
_atom_site_adp_type
_atom_site_occupancy
_atom_site_site_symmetry_order
_atom_site_calc_flag
_atom_site_refinement_flags_posn
_atom_site_refinement_flags_adp
_atom_site_refinement_flags_occupancy
_atom_site_disorder_assembly
_atom_site_disorder_group
Cr1 Cr 0.47042(10) 0.83086(4) 0.38707(8) 0.0471(3) Uani 1 1 d . . . . .
Al1 Al 0.70184(16) 0.81933(7) 0.44109(12) 0.0394(4) Uani 1 1 d . . . . .
O6 O 0.7469(4) 0.81025(16) 0.5716(3) 0.0434(10) Uani 1 1 d . . . . .
N1 N 0.8060(4) 0.76314(18) 0.4118(3) 0.0397(11) Uani 1 1 d . . . . .
O2 O 0.5105(5) 0.7942(2) 0.2076(4) 0.0651(14) Uani 1 1 d . . . . .
N2 N 0.8241(5) 0.87168(18) 0.4315(3) 0.0414(11) Uani 1 1 d . . . . .
O4 O 0.4075(7) 0.8678(3) 0.5620(4) 0.089(2) Uani 1 1 d . . . . .
C28 C 0.7589(6) 0.9583(2) 0.4715(4) 0.0446(14) Uani 1 1 d . . . . .
C11 C 0.7526(5) 0.7149(2) 0.3699(4) 0.0408(13) Uani 1 1 d . . . . .
O5 O 0.2042(5) 0.8432(3) 0.3104(4) 0.0824(18) Uani 1 1 d . . . . .
C7 C 0.9283(5) 0.7658(2) 0.4315(4) 0.0403(13) Uani 1 1 d . . . . .
C27 C 0.7301(6) 1.0095(2) 0.4455(5) 0.0536(17) Uani 1 1 d . . . . .
H27 H 0.707692 1.032461 0.486808 0.064 Uiso 1 1 calc R . . . .
C9 C 0.9458(6) 0.8615(2) 0.4450(4) 0.0419(13) Uani 1 1 d . . . . .
O1 O 0.4055(7) 0.7242(3) 0.4399(4) 0.090(2) Uani 1 1 d . . . . .
C31 C 0.7084(9) 0.8997(3) 0.1742(6) 0.077(2) Uani 1 1 d . . . . .
H31A H 0.641065 0.886207 0.199986 0.115 Uiso 1 1 calc GR . . . .
H31B H 0.726632 0.876622 0.129047 0.115 Uiso 1 1 calc GR . . . .
H31C H 0.686010 0.932776 0.148375 0.115 Uiso 1 1 calc GR . . . .
C43 C 0.8479(7) 0.8172(3) 0.7209(5) 0.0580(17) Uani 1 1 d . . . . .
H43A H 0.837736 0.852804 0.737633 0.070 Uiso 1 1 calc R . . . .
H43B H 0.915089 0.801984 0.761981 0.070 Uiso 1 1 calc R . . . .
C2 C 0.5015(6) 0.8067(2) 0.2781(5) 0.0478(15) Uani 1 1 d . . . . .
C12 C 0.7382(5) 0.7122(2) 0.2773(4) 0.0444(14) Uani 1 1 d . . . . .
C3 C 0.4993(7) 0.8985(3) 0.3515(5) 0.0603(18) Uani 1 1 d . . . . .
C5 C 0.3079(7) 0.8395(3) 0.3400(6) 0.066(2) Uani 1 1 d . . . . .
C16 C 0.7233(6) 0.6737(2) 0.4225(5) 0.0501(15) Uani 1 1 d . . . . .
C6 C 1.0067(6) 0.7176(3) 0.4316(5) 0.0518(16) Uani 1 1 d . . . . .
H6A H 1.012561 0.700597 0.487897 0.078 Uiso 1 1 calc GR . . . .
H6B H 1.087858 0.726956 0.421563 0.078 Uiso 1 1 calc GR . . . .
H6C H 0.969383 0.694848 0.385272 0.078 Uiso 1 1 calc GR . . . .
C10 C 1.0398(6) 0.9036(3) 0.4531(5) 0.0534(16) Uani 1 1 d . . . . .
H10A H 1.062791 0.910008 0.396167 0.080 Uiso 1 1 calc GR . . . .
H10B H 1.111442 0.893445 0.494440 0.080 Uiso 1 1 calc GR . . . .
H10C H 1.005622 0.934355 0.474057 0.080 Uiso 1 1 calc GR . . . .
C44 C 0.7292(7) 0.7870(3) 0.7189(5) 0.064(2) Uani 1 1 d . . . . .
H44A H 0.744797 0.750277 0.721674 0.077 Uiso 1 1 calc R . . . .
H44B H 0.687309 0.796900 0.767432 0.077 Uiso 1 1 calc R . . . .
C42 C 0.8707(5) 0.8132(3) 0.6261(4) 0.0443(14) Uani 1 1 d . . . . .
H42A H 0.914926 0.843227 0.610145 0.053 Uiso 1 1 calc R . . . .
H42B H 0.918484 0.782673 0.618158 0.053 Uiso 1 1 calc R . . . .
C8 C 0.9923(6) 0.8115(2) 0.4521(4) 0.0444(14) Uani 1 1 d . . . . .
H8 H 1.076415 0.808306 0.473125 0.053 Uiso 1 1 calc R . . . .
C4 C 0.4387(8) 0.8546(3) 0.4962(5) 0.0625(19) Uani 1 1 d . . . . .
C13 C 0.6881(6) 0.6663(3) 0.2383(5) 0.0530(16) Uani 1 1 d . . . . .
H13 H 0.678907 0.662564 0.177050 0.064 Uiso 1 1 calc R . . . .
C17 C 0.7807(6) 0.7539(3) 0.2191(4) 0.0499(15) Uani 1 1 d . . . . .
H17 H 0.757716 0.787116 0.241849 0.060 Uiso 1 1 calc R . . . .
C32 C 0.7553(7) 0.9431(2) 0.5669(5) 0.0530(17) Uani 1 1 d . . . . .
H32 H 0.754607 0.905349 0.568555 0.064 Uiso 1 1 calc R . . . .
C29 C 0.8218(9) 0.9053(3) 0.2460(5) 0.069(2) Uani 1 1 d . . . . .
H29 H 0.841926 0.871221 0.271902 0.083 Uiso 1 1 calc R . . . .
C23 C 0.7895(6) 0.9243(2) 0.4064(4) 0.0451(14) Uani 1 1 d . . . . .
C24 C 0.7926(7) 0.9409(2) 0.3202(5) 0.0510(16) Uani 1 1 d . . . . .
C25 C 0.7652(7) 0.9929(3) 0.2980(5) 0.0571(17) Uani 1 1 d . . . . .
H25 H 0.768027 1.004747 0.240926 0.069 Uiso 1 1 calc R . . . .
C15 C 0.6705(6) 0.6300(2) 0.3788(5) 0.0549(17) Uani 1 1 d . . . . .
H15 H 0.647606 0.602623 0.411914 0.066 Uiso 1 1 calc R . . . .
C20 C 0.7515(8) 0.6727(3) 0.5236(5) 0.065(2) Uani 1 1 d . . . . .
H20 H 0.790769 0.705350 0.544411 0.078 Uiso 1 1 calc R . . . .
C14 C 0.6519(7) 0.6266(3) 0.2886(5) 0.0596(19) Uani 1 1 d . . . . .
H14 H 0.614819 0.597409 0.260611 0.072 Uiso 1 1 calc R . . . .
C18 C 0.7216(7) 0.7508(3) 0.1235(5) 0.0615(18) Uani 1 1 d . . . . .
H18A H 0.758770 0.723424 0.094934 0.092 Uiso 1 1 calc GR . . . .
H18B H 0.733418 0.782823 0.094537 0.092 Uiso 1 1 calc GR . . . .
H18C H 0.634925 0.744285 0.119644 0.092 Uiso 1 1 calc GR . . . .
C26 C 0.7340(7) 1.0263(3) 0.3614(5) 0.0603(18) Uani 1 1 d . . . . .
H26 H 0.715663 1.060441 0.346570 0.072 Uiso 1 1 calc R . . . .
C45 C 0.6557(7) 0.8023(3) 0.6305(5) 0.0580(18) Uani 1 1 d . . . . .
H45A H 0.598028 0.775340 0.607743 0.070 Uiso 1 1 calc R . . . .
H45B H 0.609871 0.833744 0.636082 0.070 Uiso 1 1 calc R . . . .
C19 C 0.9194(6) 0.7548(4) 0.2207(5) 0.066(2) Uani 1 1 d . . . . .
H19A H 0.960474 0.763131 0.279503 0.099 Uiso 1 1 calc GR . . . .
H19B H 0.939068 0.780250 0.179705 0.099 Uiso 1 1 calc GR . . . .
H19C H 0.946349 0.721577 0.204059 0.099 Uiso 1 1 calc GR . . . .
C21 C 0.6352(9) 0.6660(4) 0.5650(6) 0.080(3) Uani 1 1 d . . . . .
H21A H 0.576299 0.692059 0.542744 0.120 Uiso 1 1 calc GR . . . .
H21B H 0.655966 0.668959 0.628394 0.120 Uiso 1 1 calc GR . . . .
H21C H 0.600278 0.632596 0.549986 0.120 Uiso 1 1 calc GR . . . .
C33 C 0.8695(9) 0.9603(4) 0.6297(6) 0.091(3) Uani 1 1 d . . . . .
H33A H 0.941229 0.944783 0.612555 0.136 Uiso 1 1 calc GR . . . .
H33B H 0.863044 0.950017 0.689132 0.136 Uiso 1 1 calc GR . . . .
H33C H 0.876493 0.997120 0.627279 0.136 Uiso 1 1 calc GR . . . .
C22 C 0.8395(9) 0.6289(3) 0.5565(6) 0.081(2) Uani 1 1 d . . . . .
H22A H 0.798468 0.596562 0.543033 0.121 Uiso 1 1 calc GR . . . .
H22B H 0.864752 0.631901 0.619587 0.121 Uiso 1 1 calc GR . . . .
H22C H 0.910720 0.630717 0.527770 0.121 Uiso 1 1 calc GR . . . .
C30 C 0.9313(10) 0.9235(4) 0.2048(7) 0.097(3) Uani 1 1 d . . . . .
H30A H 0.953535 0.897270 0.166064 0.145 Uiso 1 1 calc GR . . . .
H30B H 1.000095 0.930318 0.250899 0.145 Uiso 1 1 calc GR . . . .
H30C H 0.909401 0.954409 0.171392 0.145 Uiso 1 1 calc GR . . . .
C34 C 0.6375(9) 0.9611(4) 0.5978(7) 0.093(3) Uani 1 1 d . . . . .
H34A H 0.634076 0.998016 0.596543 0.140 Uiso 1 1 calc GR . . . .
H34B H 0.637023 0.949229 0.657282 0.140 Uiso 1 1 calc GR . . . .
H34C H 0.567170 0.947380 0.559116 0.140 Uiso 1 1 calc GR . . . .
C1 C 0.4359(8) 0.7636(3) 0.4208(5) 0.0639(19) Uani 1 1 d . . . . .
C40 C 0.2077(13) 0.5960(5) 0.3970(10) 0.120(4) Uani 1 1 d . . . . .
H40 H 0.175143 0.629048 0.398005 0.144 Uiso 1 1 calc R . . . .
C39 C 0.3383(17) 0.5891(7) 0.4232(12) 0.152(6) Uani 1 1 d . . . . .
H39 H 0.387294 0.617037 0.444629 0.183 Uiso 1 1 calc R . . . .
C38 C 0.3925(19) 0.5412(7) 0.4170(13) 0.177(8) Uani 1 1 d . . . . .
H38 H 0.477028 0.536030 0.432930 0.213 Uiso 1 1 calc R . . . .
C35 C 0.1335(14) 0.5582(6) 0.3720(11) 0.130(5) Uani 1 1 d . . . . .
C41 C 0.0031(12) 0.5664(8) 0.3423(12) 0.185(9) Uani 1 1 d . . . . .
H41A H -0.035250 0.576170 0.391926 0.277 Uiso 1 1 calc GR . . . .
H41B H -0.033857 0.535175 0.316773 0.277 Uiso 1 1 calc GR . . . .
H41C H -0.008332 0.593252 0.298565 0.277 Uiso 1 1 calc GR . . . .
C36 C 0.1855(15) 0.5118(6) 0.3629(10) 0.133(5) Uani 1 1 d . . . . .
H36 H 0.134346 0.484707 0.340250 0.160 Uiso 1 1 calc R . . . .
C37 C 0.3131(16) 0.5022(7) 0.3859(15) 0.194(10) Uani 1 1 d . . . . .
H37 H 0.343525 0.469200 0.379950 0.233 Uiso 1 1 calc R . . . .
O3 O 0.5026(5) 0.9398(2) 0.3226(4) 0.0769(16) Uani 1 1 d . . . . .

loop_
_atom_site_aniso_label
_atom_site_aniso_U_11
_atom_site_aniso_U_22
_atom_site_aniso_U_33
_atom_site_aniso_U_23
_atom_site_aniso_U_13
_atom_site_aniso_U_12
Cr1 0.0458(5) 0.0462(6) 0.0525(7) -0.0026(5) 0.0177(4) 0.0039(5)
Al1 0.0451(9) 0.0352(9) 0.0409(10) -0.0013(7) 0.0163(7) 0.0016(7)
O6 0.051(2) 0.038(2) 0.045(2) -0.0007(17) 0.0204(19) -0.0015(18)
N1 0.047(3) 0.035(2) 0.041(3) 0.000(2) 0.017(2) 0.001(2)
O2 0.074(3) 0.063(3) 0.063(3) -0.014(3) 0.023(3) 0.005(3)
N2 0.053(3) 0.028(2) 0.046(3) 0.001(2) 0.017(2) 0.002(2)
O4 0.114(5) 0.084(4) 0.076(4) -0.004(3) 0.039(4) 0.038(4)
C28 0.049(3) 0.033(3) 0.056(4) -0.003(3) 0.020(3) 0.000(3)
C11 0.041(3) 0.035(3) 0.049(4) -0.010(3) 0.014(3) 0.005(2)
O5 0.054(3) 0.118(5) 0.079(4) -0.010(4) 0.022(3) 0.006(3)
C7 0.046(3) 0.037(3) 0.041(3) -0.001(2) 0.014(3) 0.002(2)
C27 0.060(4) 0.031(3) 0.075(5) -0.002(3) 0.025(3) 0.003(3)
C9 0.052(3) 0.038(3) 0.040(3) 0.000(2) 0.019(3) -0.003(3)
O1 0.127(6) 0.068(4) 0.079(4) 0.012(3) 0.029(4) -0.024(4)
C31 0.102(7) 0.064(5) 0.069(6) -0.011(4) 0.029(5) -0.008(5)
C43 0.067(4) 0.064(5) 0.045(4) 0.005(3) 0.015(3) -0.007(4)
C2 0.044(3) 0.039(3) 0.063(5) 0.000(3) 0.018(3) 0.000(3)
C12 0.039(3) 0.044(3) 0.051(4) -0.013(3) 0.006(3) 0.004(3)
C3 0.055(4) 0.061(5) 0.065(5) -0.003(4) 0.013(3) 0.013(3)
C5 0.053(4) 0.077(5) 0.077(6) -0.009(4) 0.036(4) 0.002(4)
C16 0.057(4) 0.039(3) 0.057(4) -0.006(3) 0.014(3) -0.001(3)
C6 0.055(4) 0.042(3) 0.060(4) -0.004(3) 0.015(3) 0.007(3)
C10 0.056(4) 0.041(3) 0.065(5) -0.002(3) 0.016(3) -0.003(3)
C44 0.058(4) 0.080(5) 0.057(5) 0.008(4) 0.020(3) -0.009(4)
C42 0.038(3) 0.048(3) 0.047(4) 0.003(3) 0.009(2) 0.001(3)
C8 0.047(3) 0.044(3) 0.044(4) -0.005(3) 0.013(3) -0.001(3)
C4 0.078(5) 0.056(4) 0.057(5) 0.000(3) 0.019(4) 0.016(4)
C13 0.054(4) 0.052(4) 0.053(4) -0.019(3) 0.011(3) 0.002(3)
C17 0.050(3) 0.050(4) 0.052(4) -0.013(3) 0.017(3) -0.002(3)
C32 0.074(4) 0.031(3) 0.060(4) -0.005(3) 0.027(4) -0.004(3)
C29 0.112(7) 0.049(4) 0.053(5) 0.002(3) 0.031(4) 0.015(4)
C23 0.049(3) 0.037(3) 0.052(4) 0.004(3) 0.016(3) 0.006(3)
C24 0.066(4) 0.036(3) 0.056(4) 0.007(3) 0.026(3) 0.007(3)
C25 0.074(4) 0.043(4) 0.056(4) 0.012(3) 0.015(3) -0.003(3)
C15 0.063(4) 0.028(3) 0.077(5) -0.007(3) 0.022(4) -0.002(3)
C20 0.098(6) 0.042(4) 0.057(5) 0.000(3) 0.018(4) -0.010(4)
C14 0.057(4) 0.045(4) 0.077(5) -0.024(4) 0.013(4) -0.009(3)
C18 0.066(4) 0.071(5) 0.049(4) -0.007(4) 0.013(3) 0.006(4)
C26 0.075(5) 0.035(3) 0.071(5) 0.005(3) 0.015(4) -0.004(3)
C45 0.056(4) 0.077(5) 0.047(4) 0.003(3) 0.024(3) -0.012(4)
C19 0.052(4) 0.093(6) 0.056(5) -0.005(4) 0.016(3) -0.001(4)
C21 0.106(7) 0.083(6) 0.058(5) 0.010(4) 0.029(5) -0.012(5)
C33 0.100(7) 0.098(7) 0.071(6) 0.013(5) 0.008(5) -0.037(6)
C22 0.099(6) 0.057(5) 0.081(6) 0.017(4) 0.002(5) 0.000(5)
C30 0.104(7) 0.117(9) 0.078(7) -0.012(6) 0.044(6) 0.023(6)
C34 0.105(7) 0.099(8) 0.089(7) 0.002(6) 0.053(6) 0.017(6)
C1 0.079(5) 0.066(5) 0.048(4) -0.001(4) 0.016(4) -0.005(4)
C40 0.118(10) 0.079(8) 0.165(14) -0.007(8) 0.029(9) 0.009(8)
C39 0.174(17) 0.103(12) 0.177(17) -0.005(10) 0.021(12) -0.032(11)
C38 0.193(19) 0.100(12) 0.24(2) 0.004(13) 0.052(16) -0.044(13)
C35 0.124(11) 0.107(11) 0.160(14) -0.047(9) 0.030(9) -0.007(9)
C41 0.080(9) 0.23(2) 0.24(2) -0.083(16) -0.007(10) 0.017(11)
C36 0.139(13) 0.106(11) 0.151(14) 0.011(9) 0.014(10) -0.012(9)
C37 0.134(14) 0.101(12) 0.36(3) 0.056(15) 0.080(17) -0.006(10)
O3 0.080(4) 0.047(3) 0.103(5) 0.009(3) 0.013(3) 0.007(3)

loop_
_atom_type_symbol
_atom_type_description
_atom_type_scat_dispersion_real
_atom_type_scat_dispersion_imag
_atom_type_scat_source
C C 0.0181 0.0091 'International Tables Vol C Tables 4.2.6.8 and 6.1.1.4'
H H 0.0000 0.0000 'International Tables Vol C Tables 4.2.6.8 and 6.1.1.4'
Al Al 0.2130 0.2455 'International Tables Vol C Tables 4.2.6.8 and 6.1.1.4'
Cr Cr -0.1635 2.4439 'International Tables Vol C Tables 4.2.6.8 and 6.1.1.4'
N N 0.0311 0.0180 'International Tables Vol C Tables 4.2.6.8 and 6.1.1.4'
O O 0.0492 0.0322 'International Tables Vol C Tables 4.2.6.8 and 6.1.1.4'

loop_
_citation_id
_citation_doi
_citation_year
1 10.26434/chemrxiv.14330060.v1 2021

loop_
_exptl_crystal_face_index_h
_exptl_crystal_face_index_k
_exptl_crystal_face_index_l
_exptl_crystal_face_perp_dist
-5 -10 -2 0.0368
5 10 2 0.0368
2 -3 -10 0.2353
-2 0 10 0.2882
6 5 3 0.0295
-6 -5 -3 0.0213
-2 16 -1 0.0592
2 -15 2 0.0571

loop_
_geom_angle_atom_site_label_1
_geom_angle_atom_site_label_2
_geom_angle_atom_site_label_3
_geom_angle
_geom_angle_site_symmetry_1
_geom_angle_site_symmetry_3
_geom_angle_publ_flag
C2 Cr1 Al1 85.9(2) . . ?
C2 Cr1 C3 89.6(3) . . ?
C2 Cr1 C4 179.6(3) . . ?
C2 Cr1 C1 90.4(3) . . ?
C3 Cr1 Al1 89.8(2) . . ?
C5 Cr1 Al1 175.7(2) . . ?
C5 Cr1 C2 90.1(3) . . ?
C5 Cr1 C3 88.4(4) . . ?
C5 Cr1 C4 89.8(4) . . ?
C5 Cr1 C1 89.6(4) . . ?
C4 Cr1 Al1 94.2(3) . . ?
C4 Cr1 C3 90.8(3) . . ?
C4 Cr1 C1 89.3(3) . . ?
C1 Cr1 Al1 92.2(3) . . ?
C1 Cr1 C3 178.0(4) . . ?
O6 Al1 Cr1 113.98(13) . . ?
N1 Al1 Cr1 127.07(18) . . ?
N1 Al1 O6 94.8(2) . . ?
N2 Al1 Cr1 124.00(17) . . ?
N2 Al1 O6 95.7(2) . . ?
N2 Al1 N1 93.9(2) . . ?
C42 O6 Al1 127.8(3) . . ?
C45 O6 Al1 123.4(4) . . ?
C45 O6 C42 108.7(5) . . ?
C11 N1 Al1 121.7(4) . . ?
C7 N1 Al1 121.2(4) . . ?
C7 N1 C11 117.0(5) . . ?
C9 N2 Al1 122.4(4) . . ?
C9 N2 C23 115.8(5) . . ?
C23 N2 Al1 121.8(4) . . ?
C27 C28 C32 118.5(6) . . ?
C27 C28 C23 117.5(6) . . ?
C23 C28 C32 124.1(6) . . ?
C12 C11 N1 116.7(5) . . ?
C12 C11 C16 122.7(6) . . ?
C16 C11 N1 120.6(6) . . ?
N1 C7 C6 120.7(6) . . ?
N1 C7 C8 123.4(5) . . ?
C8 C7 C6 115.9(6) . . ?
C26 C27 C28 121.7(6) . . ?
N2 C9 C10 121.6(5) . . ?
N2 C9 C8 122.5(5) . . ?
C8 C9 C10 115.9(6) . . ?
C42 C43 C44 102.9(6) . . ?
O2 C2 Cr1 173.5(6) . . ?
C11 C12 C13 116.2(6) . . ?
C11 C12 C17 124.1(6) . . ?
C13 C12 C17 119.5(6) . . ?
O3 C3 Cr1 171.2(7) . . ?
O5 C5 Cr1 177.7(8) . . ?
C11 C16 C20 124.3(6) . . ?
C15 C16 C11 117.7(6) . . ?
C15 C16 C20 117.9(6) . . ?
C45 C44 C43 102.3(6) . . ?
O6 C42 C43 105.1(5) . . ?
C7 C8 C9 127.9(6) . . ?
O4 C4 Cr1 173.5(8) . . ?
C14 C13 C12 121.8(7) . . ?
C18 C17 C12 114.0(6) . . ?
C18 C17 C19 106.7(5) . . ?
C19 C17 C12 113.9(6) . . ?
C28 C32 C34 112.1(7) . . ?
C33 C32 C28 112.4(6) . . ?
C33 C32 C34 111.6(8) . . ?
C31 C29 C24 110.0(7) . . ?
C30 C29 C31 109.9(7) . . ?
C30 C29 C24 113.2(7) . . ?
C28 C23 N2 119.0(6) . . ?
C24 C23 N2 119.6(5) . . ?
C24 C23 C28 121.3(6) . . ?
C23 C24 C29 123.6(6) . . ?
C23 C24 C25 119.0(6) . . ?
C25 C24 C29 117.5(6) . . ?
C26 C25 C24 119.9(7) . . ?
C14 C15 C16 121.1(6) . . ?
C16 C20 C21 112.2(7) . . ?
C22 C20 C16 111.1(7) . . ?
C22 C20 C21 107.8(7) . . ?
C15 C14 C13 120.3(6) . . ?
C27 C26 C25 120.6(7) . . ?
O6 C45 C44 105.5(6) . . ?
O1 C1 Cr1 174.5(8) . . ?
C35 C40 C39 122.6(14) . . ?
C38 C39 C40 120.9(16) . . ?
C37 C38 C39 116(2) . . ?
C40 C35 C41 121.6(16) . . ?
C40 C35 C36 116.9(15) . . ?
C36 C35 C41 120.9(15) . . ?
C35 C36 C37 123.5(16) . . ?
C38 C37 C36 120.4(18) . . ?

loop_
_geom_bond_atom_site_label_1
_geom_bond_atom_site_label_2
_geom_bond_distance
_geom_bond_site_symmetry_2
_geom_bond_publ_flag
Cr1 Al1 2.557(2) . ?
Cr1 C2 1.863(7) . ?
Cr1 C3 1.881(8) . ?
Cr1 C5 1.825(8) . ?
Cr1 C4 1.863(7) . ?
Cr1 C1 1.878(9) . ?
Al1 O6 1.986(5) . ?
Al1 N1 1.952(5) . ?
Al1 N2 1.934(5) . ?
O6 C42 1.475(8) . ?
O6 C45 1.468(7) . ?
N1 C11 1.482(8) . ?
N1 C7 1.329(8) . ?
O2 C2 1.144(8) . ?
N2 C9 1.345(8) . ?
N2 C23 1.454(7) . ?
O4 C4 1.166(9) . ?
C28 C27 1.409(9) . ?
C28 C32 1.516(9) . ?
C28 C23 1.410(9) . ?
C11 C12 1.399(9) . ?
C11 C16 1.407(9) . ?
O5 C5 1.157(10) . ?
C7 C6 1.519(8) . ?
C7 C8 1.389(9) . ?
C27 C26 1.364(10) . ?
C9 C10 1.495(9) . ?
C9 C8 1.394(9) . ?
O1 C1 1.130(10) . ?
C31 C29 1.524(13) . ?
C43 C44 1.517(10) . ?
C43 C42 1.514(9) . ?
C12 C13 1.403(9) . ?
C12 C17 1.522(10) . ?
C3 O3 1.165(10) . ?
C16 C15 1.395(9) . ?
C16 C20 1.524(10) . ?
C44 C45 1.506(11) . ?
C13 C14 1.384(11) . ?
C17 C18 1.499(10) . ?
C17 C19 1.520(9) . ?
C32 C33 1.516(12) . ?
C32 C34 1.523(10) . ?
C29 C24 1.537(9) . ?
C29 C30 1.523(12) . ?
C23 C24 1.392(9) . ?
C24 C25 1.414(9) . ?
C25 C26 1.384(10) . ?
C15 C14 1.363(10) . ?
C20 C21 1.527(11) . ?
C20 C22 1.523(12) . ?
C40 C39 1.44(2) . ?
C40 C35 1.294(18) . ?
C39 C38 1.39(2) . ?
C38 C37 1.37(2) . ?
C35 C41 1.445(19) . ?
C35 C36 1.351(19) . ?
C36 C37 1.41(2) . ?

loop_
_exptl_oxdiff_crystal_face_indexfrac_h
_exptl_oxdiff_crystal_face_indexfrac_k
_exptl_oxdiff_crystal_face_indexfrac_l
_exptl_oxdiff_crystal_face_x
_exptl_oxdiff_crystal_face_y
_exptl_oxdiff_crystal_face_z
-4.9832 -10.0602 -2.0285 0.1933 0.7751 0.5571
4.9832 10.0602 2.0285 -0.1933 -0.7751 -0.5571
2.0416 -3.0218 -9.9978 -0.7333 -0.0499 0.7239
-2.0398 0.0215 9.9985 0.8341 0.0558 -0.5776
5.9817 5.0741 3.0363 0.0528 -0.9299 -0.3607
-5.9817 -5.0741 -3.0363 -0.0528 0.9299 0.3607
-2.0048 15.9769 -1.0161 -0.6114 0.2750 -0.7417
2.0001 -14.9727 2.0168 0.6603 -0.2998 0.6368
